data_2017084
loop_
_publ_author_name
'Zhang, Zheng'
'Tang, Xiao-Yan'
'Lang, Jian-Ping'
'Chen, Jin-Xiang'

_publ_section_title
;
 Bis[4-(trimethylammonio)phenyl] disulfide diiodide acetone solvate
;
_journal_coeditor_code EG3006
_journal_issue 5
_journal_name_full 'Acta Crystallographica Section C'
_journal_page_first o211
_journal_page_last o213
_journal_paper_doi 10.1107/S010827010901066X
_journal_volume 65
_journal_year 2009
_chemical_formula_iupac 'C18 H26 N2 S2 2+ , 2I - , 2C3 H6 O'
_chemical_formula_moiety 'C18 H26 N2 S2 2+ , 2I - , 2C3 H6 O'
_chemical_formula_sum 'C24 H38 I2 N2 O2 S2'
_chemical_formula_weight 704.48
_chemical_name_systematic
;
Bis[4-(trimethylammonio)phenyl] disulfide diiodide acetone solvate
;
_space_group_IT_number 52
_symmetry_cell_setting orthorhombic
_symmetry_space_group_name_Hall '-P 2a 2bc'
_symmetry_space_group_name_H-M 'P n n a'
_atom_sites_solution_hydrogens geom
_atom_sites_solution_primary direct
_atom_sites_solution_secondary difmap
_audit_creation_method SHELXL97
_cell_angle_alpha 90.00
_cell_angle_beta 90.00
_cell_angle_gamma 90.00
_cell_formula_units_Z 4
_cell_length_a 12.398(2)
_cell_length_b 10.1902(19)
_cell_length_c 23.773(5)
_cell_measurement_reflns_used 4567
_cell_measurement_temperature 193(2)
_cell_measurement_theta_max 25
_cell_measurement_theta_min 3.0
_cell_volume 3003.4(10)
_computing_cell_refinement 'CrystalClear (Rigaku, 2000)'
_computing_data_collection 'CrystalClear (Rigaku, 2000)'
_computing_data_reduction 'CrystalStructure (Rigaku, 2000)'
_computing_molecular_graphics 'ORTEPII (Johnson, 1976)'
_computing_publication_material 'SHELXTL (Sheldrick, 2008)'
_computing_structure_refinement 'SHELXL97 (Sheldrick, 2008)'
_computing_structure_solution 'SHELXS97 (Sheldrick, 2008)'
_diffrn_ambient_temperature 193(2)
_diffrn_measured_fraction_theta_full 0.996
_diffrn_measured_fraction_theta_max 0.996
_diffrn_measurement_device_type 'Rigaku Mercury'
_diffrn_measurement_method \w
_diffrn_radiation_monochromator graphite
_diffrn_radiation_source 'fine-focus sealed tube'
_diffrn_radiation_type MoK\a
_diffrn_radiation_wavelength 0.71070
_diffrn_reflns_av_R_equivalents 0.0391
_diffrn_reflns_av_sigmaI/netI 0.0183
_diffrn_reflns_limit_h_max 16
_diffrn_reflns_limit_h_min -16
_diffrn_reflns_limit_k_max 13
_diffrn_reflns_limit_k_min -12
_diffrn_reflns_limit_l_max 30
_diffrn_reflns_limit_l_min -29
_diffrn_reflns_number 31366
_diffrn_reflns_theta_full 27.47
_diffrn_reflns_theta_max 27.47
_diffrn_reflns_theta_min 3.05
_diffrn_standards_decay_% 0
_diffrn_standards_interval_count 0
_diffrn_standards_interval_time 0
_diffrn_standards_number 0
_exptl_absorpt_coefficient_mu 2.255
_exptl_absorpt_correction_T_max 0.8060
_exptl_absorpt_correction_T_min 0.7582
_exptl_absorpt_correction_type multi-scan
_exptl_absorpt_process_details '(Jacobson, 1998)'
_exptl_crystal_colour yellow
_exptl_crystal_density_diffrn 1.558
_exptl_crystal_density_method 'not measured'
_exptl_crystal_description block
_exptl_crystal_F_000 1400
_exptl_crystal_size_max 0.13
_exptl_crystal_size_mid 0.12
_exptl_crystal_size_min 0.10
_refine_diff_density_max 0.634
_refine_diff_density_min -0.799
_refine_ls_extinction_method none
_refine_ls_goodness_of_fit_ref 1.150
_refine_ls_hydrogen_treatment mixed
_refine_ls_matrix_type full
_refine_ls_number_parameters 201
_refine_ls_number_reflns 3437
_refine_ls_number_restraints 0
_refine_ls_restrained_S_all 1.150
_refine_ls_R_factor_all 0.0590
_refine_ls_R_factor_gt 0.0562
_refine_ls_shift/su_max 0.000
_refine_ls_shift/su_mean 0.000
_refine_ls_structure_factor_coef Fsqd
_refine_ls_weighting_details 'calc w = 1/[\s^2^(Fo^2^)+(0.0042P)^2^+18.2139P] where P=(Fo^2^+2Fc^2^)/3'
_refine_ls_weighting_scheme calc
_refine_ls_wR_factor_gt 0.0978
_refine_ls_wR_factor_ref 0.0990
_reflns_number_gt 3348
_reflns_number_total 3437
_reflns_threshold_expression I>2\s(I)
_cod_data_source_file eg3006.cif
_cod_data_source_block I
_cod_database_code 2017084
_cod_database_fobs_code 2017084

loop_
_symmetry_equiv_pos_as_xyz
'x, y, z'
'-x, y+1/2, z+1/2'
'x+1/2, -y+1/2, z+1/2'
'-x+1/2, -y, z'
'-x, -y, -z'
'x, -y-1/2, -z-1/2'
'-x-1/2, y-1/2, -z-1/2'
'x-1/2, y, -z'

loop_
_atom_site_type_symbol
_atom_site_label
_atom_site_fract_x
_atom_site_fract_y
_atom_site_fract_z
_atom_site_U_iso_or_equiv
_atom_site_adp_type
_atom_site_calc_flag
_atom_site_refinement_flags
_atom_site_occupancy
_atom_site_disorder_assembly
_atom_site_disorder_group
I I1 0.7500 0.0000 0.03612(2) 0.04179(14) Uani d S 1 . .
I I2 0.19261(4) 0.7500 0.2500 0.05564(18) Uani d S 1 . .
S S1 -0.17267(11) 0.53097(12) 0.27874(5) 0.0393(3) Uani d . 1 . .
O O1 0.4334(4) 0.4128(5) 0.06145(18) 0.0603(11) Uani d . 1 . .
N N1 0.0786(3) 0.2279(4) 0.10427(17) 0.0359(9) Uani d . 1 . .
C C1 -0.1070(4) 0.4385(4) 0.22510(18) 0.0295(9) Uani d . 1 . .
C C2 0.0013(4) 0.4655(5) 0.2189(2) 0.0379(11) Uani d . 1 . .
H H2 0.036(4) 0.535(5) 0.240(2) 0.043(15) Uiso d . 1 . .
C C3 0.0625(4) 0.3988(5) 0.1797(2) 0.0383(11) Uani d . 1 . .
H H3 0.138(6) 0.418(7) 0.177(3) 0.08(2) Uiso d . 1 . .
C C4 0.0139(4) 0.3045(4) 0.14630(18) 0.0285(9) Uani d . 1 . .
C C5 -0.0949(4) 0.2770(4) 0.15229(19) 0.0292(10) Uani d . 1 . .
H H5 -0.125(4) 0.220(5) 0.131(2) 0.035(14) Uiso d . 1 . .
C C6 -0.1555(4) 0.3440(5) 0.19190(19) 0.0306(10) Uani d . 1 . .
H H6 -0.231(4) 0.322(5) 0.1942(19) 0.032(13) Uiso d . 1 . .
C C7 0.1875(5) 0.2898(7) 0.0930(3) 0.0486(14) Uani d . 1 . .
H H7B 0.173(5) 0.378(7) 0.080(3) 0.057(19) Uiso d . 1 . .
H H7C 0.235(6) 0.290(7) 0.129(3) 0.07(2) Uiso d . 1 . .
H H7A 0.220(4) 0.235(6) 0.064(2) 0.045(15) Uiso d . 1 . .
C C8 0.0198(5) 0.2237(9) 0.0486(3) 0.0548(17) Uani d . 1 . .
H H8A -0.041(6) 0.171(7) 0.052(3) 0.07(2) Uiso d . 1 . .
H H8B 0.068(6) 0.180(7) 0.024(3) 0.08(2) Uiso d . 1 . .
H H8C 0.008(7) 0.319(9) 0.037(3) 0.10(3) Uiso d . 1 . .
C C9 0.0980(7) 0.0936(7) 0.1272(4) 0.064(2) Uani d . 1 . .
H H9A 0.139(6) 0.044(7) 0.102(3) 0.07(2) Uiso d . 1 . .
H H9B 0.032(5) 0.060(6) 0.133(3) 0.06(2) Uiso d . 1 . .
H H9C 0.147(7) 0.095(8) 0.162(4) 0.10(3) Uiso d . 1 . .
C C10 0.5056(8) 0.2388(9) 0.1139(5) 0.123(4) Uani d . 1 . .
H H10B 0.5610 0.1766 0.1016 0.185 Uiso calc R 1 . .
H H10C 0.4341 0.1995 0.1089 0.185 Uiso calc R 1 . .
H H10A 0.5166 0.2600 0.1537 0.185 Uiso calc R 1 . .
C C11 0.5131(5) 0.3593(6) 0.0802(2) 0.0484(14) Uani d . 1 . .
C C12 0.6237(6) 0.4117(7) 0.0705(3) 0.0624(18) Uani d . 1 . .
H H12B 0.6708 0.3408 0.0574 0.094 Uiso calc R 1 . .
H H12C 0.6521 0.4478 0.1057 0.094 Uiso calc R 1 . .
H H12A 0.6209 0.4810 0.0420 0.094 Uiso calc R 1 . .

loop_
_atom_site_aniso_label
_atom_site_aniso_U_11
_atom_site_aniso_U_22
_atom_site_aniso_U_33
_atom_site_aniso_U_12
_atom_site_aniso_U_13
_atom_site_aniso_U_23
I1 0.0330(2) 0.0430(3) 0.0494(3) 0.0029(2) 0.000 0.000
I2 0.0347(3) 0.0631(4) 0.0691(4) 0.000 0.000 -0.0279(3)
S1 0.0489(7) 0.0371(7) 0.0319(6) 0.0120(6) -0.0088(5) -0.0070(5)
O1 0.063(3) 0.064(3) 0.054(3) 0.011(2) -0.002(2) -0.005(2)
N1 0.034(2) 0.037(2) 0.038(2) 0.0006(18) 0.0075(17) 0.0016(18)
C1 0.036(2) 0.028(2) 0.024(2) 0.0049(19) -0.0039(18) 0.0034(18)
C2 0.041(3) 0.035(3) 0.037(3) -0.005(2) -0.010(2) -0.004(2)
C3 0.030(2) 0.046(3) 0.039(3) -0.005(2) -0.007(2) 0.000(2)
C4 0.028(2) 0.032(2) 0.026(2) 0.0018(19) 0.0005(17) 0.0029(18)
C5 0.031(2) 0.027(2) 0.030(2) -0.0061(19) 0.0030(18) -0.0026(19)
C6 0.027(2) 0.035(2) 0.030(2) -0.005(2) 0.0018(18) 0.0005(19)
C7 0.031(3) 0.060(4) 0.055(4) -0.003(3) 0.012(3) 0.002(3)
C8 0.041(3) 0.088(5) 0.036(3) -0.003(3) 0.005(2) -0.016(3)
C9 0.071(5) 0.037(3) 0.086(6) 0.016(3) 0.037(5) 0.010(3)
C10 0.136(8) 0.075(6) 0.158(9) 0.053(6) 0.092(7) 0.062(6)
C11 0.063(4) 0.043(3) 0.040(3) 0.009(3) 0.009(3) -0.008(2)
C12 0.066(4) 0.054(4) 0.067(4) 0.000(3) -0.015(3) -0.012(3)

loop_
_atom_type_symbol
_atom_type_description
_atom_type_scat_dispersion_real
_atom_type_scat_dispersion_imag
_atom_type_scat_source
C C 0.0033 0.0016 'International Tables Vol C Tables 4.2.6.8 and 6.1.1.4'
H H 0.0000 0.0000 'International Tables Vol C Tables 4.2.6.8 and 6.1.1.4'
I I -0.4742 1.8119 'International Tables Vol C Tables 4.2.6.8 and 6.1.1.4'
N N 0.0061 0.0033 'International Tables Vol C Tables 4.2.6.8 and 6.1.1.4'
S S 0.1246 0.1234 'International Tables Vol C Tables 4.2.6.8 and 6.1.1.4'
O O 0.0106 0.0060 'International Tables Vol C Tables 4.2.6.8 and 6.1.1.4'

loop_
_geom_angle_atom_site_label_1
_geom_angle_atom_site_label_2
_geom_angle_atom_site_label_3
_geom_angle_site_symmetry_1
_geom_angle_site_symmetry_3
_geom_angle
_geom_angle_publ_flag
C1 S1 S1 . 4_465 105.60(17) ?
C9 N1 C4 . . 108.6(4) ?
C9 N1 C8 . . 111.8(6) ?
C4 N1 C8 . . 109.9(4) ?
C9 N1 C7 . . 107.7(5) ?
C4 N1 C7 . . 112.2(4) ?
C8 N1 C7 . . 106.7(5) ?
C2 C1 C6 . . 120.2(4) ?
C2 C1 S1 . . 114.6(4) ?
C6 C1 S1 . . 125.3(4) ?
C1 C2 C3 . . 120.6(5) ?
C1 C2 H2 . . 121(3) ?
C3 C2 H2 . . 118(3) ?
C2 C3 C4 . . 119.3(5) ?
C2 C3 H3 . . 119(4) ?
C4 C3 H3 . . 121(4) ?
C5 C4 C3 . . 120.3(4) ?
C5 C4 N1 . . 118.9(4) ?
C3 C4 N1 . . 120.7(4) ?
C6 C5 C4 . . 120.0(4) ?
C6 C5 H5 . . 119(4) ?
C4 C5 H5 . . 121(4) ?
C1 C6 C5 . . 119.6(4) ?
C1 C6 H6 . . 123(3) ?
C5 C6 H6 . . 117(3) ?
N1 C7 H7B . . 106(4) ?
N1 C7 H7C . . 111(4) ?
H7B C7 H7C . . 111(5) ?
N1 C7 H7A . . 105(3) ?
H7B C7 H7A . . 112(5) ?
H7C C7 H7A . . 111(5) ?
N1 C8 H8A . . 109(4) ?
N1 C8 H8B . . 104(4) ?
H8A C8 H8B . . 107(6) ?
N1 C8 H8C . . 106(5) ?
H8A C8 H8C . . 117(6) ?
H8B C8 H8C . . 112(6) ?
N1 C9 H9A . . 111(4) ?
N1 C9 H9B . . 105(4) ?
H9A C9 H9B . . 113(6) ?
N1 C9 H9C . . 112(5) ?
H9A C9 H9C . . 101(6) ?
H9B C9 H9C . . 115(6) ?
C11 C10 H10B . . 109.5 ?
C11 C10 H10C . . 109.5 ?
H10B C10 H10C . . 109.5 ?
C11 C10 H10A . . 109.5 ?
H10B C10 H10A . . 109.5 ?
H10C C10 H10A . . 109.5 ?
O1 C11 C10 . . 121.6(7) ?
O1 C11 C12 . . 122.1(6) ?
C10 C11 C12 . . 116.3(7) ?
C11 C12 H12B . . 109.5 ?
C11 C12 H12C . . 109.5 ?
H12B C12 H12C . . 109.5 ?
C11 C12 H12A . . 109.5 ?
H12B C12 H12A . . 109.5 ?
H12C C12 H12A . . 109.5 ?

loop_
_geom_bond_atom_site_label_1
_geom_bond_atom_site_label_2
_geom_bond_site_symmetry_2
_geom_bond_distance
_geom_bond_publ_flag
S1 C1 . 1.782(5) ?
S1 S1 4_465 2.019(3) ?
O1 C11 . 1.214(7) ?
N1 C9 . 1.493(8) ?
N1 C4 . 1.500(6) ?
N1 C8 . 1.510(7) ?
N1 C7 . 1.514(7) ?
C1 C2 . 1.378(7) ?
C1 C6 . 1.384(6) ?
C2 C3 . 1.381(7) ?
C2 H2 . 0.98(5) ?
C3 C4 . 1.385(7) ?
C3 H3 . 0.95(7) ?
C4 C5 . 1.385(6) ?
C5 C6 . 1.385(6) ?
C5 H5 . 0.86(5) ?
C6 H6 . 0.96(5) ?
C7 H7B . 0.97(7) ?
C7 H7C . 1.05(7) ?
C7 H7A . 0.98(6) ?
C8 H8A . 0.93(7) ?
C8 H8B . 0.94(7) ?
C8 H8C . 1.02(9) ?
C9 H9A . 0.94(7) ?
C9 H9B . 0.89(6) ?
C9 H9C . 1.03(9) ?
C10 C11 . 1.468(9) ?
C10 H10B . 0.9800 ?
C10 H10C . 0.9800 ?
C10 H10A . 0.9800 ?
C11 C12 . 1.490(9) ?
C12 H12B . 0.9800 ?
C12 H12C . 0.9800 ?
C12 H12A . 0.9800 ?

loop_
_geom_hbond_atom_site_label_D
_geom_hbond_atom_site_label_H
_geom_hbond_atom_site_label_A
_geom_hbond_site_symmetry_A
_geom_hbond_distance_DH
_geom_hbond_distance_HA
_geom_hbond_distance_DA
_geom_hbond_angle_DHA
C7 H7C I2 4_565 1.05(7) 3.03(7) 4.038(7) 162(5)
C7 H7B O1 4_565 0.97(7) 2.54(7) 3.463(8) 158(5)
C2 H2 I2 . 0.98(5) 2.93(5) 3.818(5) 151(4)

loop_
_geom_torsion_atom_site_label_1
_geom_torsion_atom_site_label_2
_geom_torsion_atom_site_label_3
_geom_torsion_atom_site_label_4
_geom_torsion_site_symmetry_1
_geom_torsion_site_symmetry_2
_geom_torsion_site_symmetry_3
_geom_torsion_site_symmetry_4
_geom_torsion
_geom_torsion_publ_flag
C1 S1 S1 C1 . . 4_465 4_465 -84.1(2) ?
S1 S1 C1 C2 4_465 . . . -179.1(3) ?
S1 S1 C1 C6 4_465 . . . -0.6(4) ?
C6 C1 C2 C3 . . . . 0.0(7) ?
S1 C1 C2 C3 . . . . 178.6(4) ?
C1 C2 C3 C4 . . . . 0.3(8) ?
C2 C3 C4 C5 . . . . -0.3(7) ?
C2 C3 C4 N1 . . . . -178.5(4) ?
C9 N1 C4 C5 . . . . -74.6(6) ?
C8 N1 C4 C5 . . . . 48.0(6) ?
C7 N1 C4 C5 . . . . 166.6(5) ?
C9 N1 C4 C3 . . . . 103.7(6) ?
C8 N1 C4 C3 . . . . -133.7(5) ?
C7 N1 C4 C3 . . . . -15.2(6) ?
C3 C4 C5 C6 . . . . 0.0(7) ?
N1 C4 C5 C6 . . . . 178.2(4) ?
C2 C1 C6 C5 . . . . -0.3(7) ?
S1 C1 C6 C5 . . . . -178.7(4) ?
C4 C5 C6 C1 . . . . 0.3(7) ?
